data_7027343
loop_
_publ_author_name
'Fleeting, Kirsty A.'
'O&#x2019;Brien, Paul'
'Jones, Anthony C.'
'Otway, David J.'
'White, Andrew J. P.'
'Williams, David J.'

_publ_section_title
;
 Zirconium mixed ligand isopropoxide/aminoalkoxide complexes: crystal
 structures of [Zr2(OPri)6(L)2] and [Zr2(OBut)3(bdmap)4(OH)] {where
 L&#x2005;=&#x2005;dmap, 1-dimethylaminopropan-2-olate and bdmap,
 1,1-bis(dimethylamino)propan-2-olate}
;
_journal_issue 16
_journal_name_full 'Journal of the Chemical Society, Dalton Transactions'
_journal_page_first 2853
_journal_paper_doi 10.1039/a901666j
_journal_year 1999
_chemical_formula_sum 'C32 H76 N4 O8 Zr2'
_chemical_formula_weight 827.41
_chemical_name_systematic
; 
 ? 
;
_space_group_IT_number 15
_symmetry_cell_setting monoclinic
_symmetry_space_group_name_Hall '-C 2yc'
_symmetry_space_group_name_H-M 'C 1 2/c 1'
_atom_sites_solution_hydrogens geom
_atom_sites_solution_primary direct
_atom_sites_solution_secondary difmap
_audit_creation_method SHELXL
_cell_angle_alpha 90.00
_cell_angle_beta 101.162(7)
_cell_angle_gamma 90.00
_cell_formula_units_Z 8
_cell_length_a 22.0660(15)
_cell_length_b 12.3385(9)
_cell_length_c 32.591(3)
_cell_measurement_reflns_used 21
_cell_measurement_temperature 203(2)
_cell_measurement_theta_max 37.94
_cell_measurement_theta_min 14.88
_cell_volume 8705.4(12)
_computing_cell_refinement 'Siemens XSCANS'
_computing_data_collection 'Siemens XSCANS'
_computing_data_reduction 'Siemens SHELXTL'
_computing_molecular_graphics 'Siemens SHELXTL'
_computing_publication_material 'Siemens SHELXTL'
_computing_structure_refinement 'SHELXL-93 (Sheldrick, 1993)'
_computing_structure_solution 'SHELXS-86 (Sheldrick, 1990)'
_diffrn_ambient_temperature 203(2)
_diffrn_measurement_device 'Siemens P4'
_diffrn_measurement_method '\w scans'
_diffrn_radiation_monochromator graphite
_diffrn_radiation_source 'fine-focus sealed tube'
_diffrn_radiation_type CuK\a
_diffrn_radiation_wavelength 1.54178
_diffrn_reflns_av_R_equivalents 0.0855
_diffrn_reflns_av_sigmaI/netI 0.0437
_diffrn_reflns_limit_h_max 25
_diffrn_reflns_limit_h_min -12
_diffrn_reflns_limit_k_max 14
_diffrn_reflns_limit_k_min -10
_diffrn_reflns_limit_l_max 37
_diffrn_reflns_limit_l_min -35
_diffrn_reflns_number 7139
_diffrn_reflns_theta_max 62.49
_diffrn_reflns_theta_min 2.76
_diffrn_standards_decay_% 9.20
_diffrn_standards_interval_count 97
_diffrn_standards_number 3
_exptl_absorpt_coefficient_mu 4.287
_exptl_absorpt_correction_type none
_exptl_crystal_colour Clear
_exptl_crystal_density_diffrn 1.263
_exptl_crystal_description Rhombs
_exptl_crystal_F_000 3520
_exptl_crystal_size_max 1.00
_exptl_crystal_size_mid 0.90
_exptl_crystal_size_min 0.73
_refine_diff_density_max 0.778
_refine_diff_density_min -1.621
_refine_diff_density_rms 0.113
_refine_ls_extinction_coef 0.00058(3)
_refine_ls_extinction_expression Fc^*^=kFc[1+0.001xFc^2^\l^3^/sin(2\q)]^-1/4^
_refine_ls_extinction_method SHELXL
_refine_ls_goodness_of_fit_all 1.054
_refine_ls_goodness_of_fit_obs 1.098
_refine_ls_matrix_type full
_refine_ls_number_parameters 428
_refine_ls_number_reflns 6934
_refine_ls_number_restraints 95
_refine_ls_restrained_S_all 1.054
_refine_ls_restrained_S_obs 1.095
_refine_ls_R_factor_all 0.0694
_refine_ls_R_factor_obs 0.0537
_refine_ls_shift/esd_max -0.105
_refine_ls_shift/esd_mean 0.003
_refine_ls_structure_factor_coef Fsqd
_refine_ls_weighting_details 'w=1/[\s^2^(Fo^2^)+(0.0862P)^2^+28.6676P] where P=(Fo^2^+2Fc^2^)/3'
_refine_ls_weighting_scheme calc
_refine_ls_wR_factor_all 0.1480
_refine_ls_wR_factor_obs 0.1363
_reflns_number_observed 5510
_reflns_number_total 6937
_reflns_observed_criterion >2sigma(I)
_cod_data_source_file 901666jsup1.cif
_cod_data_source_block POB9701
_cod_depositor_comments
;
The following automatic conversions were performed:

'_symmetry_cell_setting' value 'Monoclinic' changed to 'monoclinic'
according to /home/saulius/struct/CIF-dictionaries/cif_core.dic
dictionary named 'cif_core.dic' version 2.4.2 from 2011-04-26.

Automatic conversion script
Id: cif_fix_values 1891 2012-01-12 08:04:46Z andrius 

The following automatic conversions were performed:

'_refine_ls_weighting_scheme' value 'calc
w=1/[\s^2^(Fo^2^)+(0.0862P)^2^+28.6676P] where P=(Fo^2^+2Fc^2^)/3'
was changed to 'calc'. New tag '_refine_ls_weighting_details' was
created. The value of the new tag was set to
'w=1/[\s^2^(Fo^2^)+(0.0862P)^2^+28.6676P] where P=(Fo^2^+2Fc^2^)/3'.

Automatic conversion script
Id: cif_fix_values 3143 2015-03-26 13:38:13Z robertas 
;
_cod_original_cell_volume 8705.5(12)
_cod_original_sg_symbol_H-M C2/c
_cod_database_code 7027343

loop_
_symmetry_equiv_pos_as_xyz
'x, y, z'
'-x, y, -z+1/2'
'x+1/2, y+1/2, z'
'-x+1/2, y+1/2, -z+1/2'
'-x, -y, -z'
'x, -y, z-1/2'
'-x+1/2, -y+1/2, -z'
'x+1/2, -y+1/2, z-1/2'

loop_
_atom_site_aniso_label
_atom_site_aniso_U_11
_atom_site_aniso_U_22
_atom_site_aniso_U_33
_atom_site_aniso_U_23
_atom_site_aniso_U_13
_atom_site_aniso_U_12
Zr1 0.0189(3) 0.0198(3) 0.0122(2) -0.0001(2) -0.0012(2) -0.0003(2)
Zr2 0.0190(3) 0.0189(3) 0.0174(2) 0.0005(2) 0.0001(2) 0.0001(2)
N1 0.027(2) 0.026(2) 0.032(3) -0.008(2) -0.002(2) 0.004(2)
C2 0.041(3) 0.023(3) 0.025(3) -0.010(2) -0.003(2) 0.001(2)
C3 0.027(3) 0.019(3) 0.021(3) -0.004(2) -0.005(2) -0.004(2)
O4 0.026(2) 0.017(2) 0.014(2) -0.0054(14) -0.0011(13) -0.0021(14)
C5 0.036(3) 0.023(3) 0.039(3) -0.005(3) -0.016(3) -0.003(2)
N6 0.040(3) 0.030(3) 0.036(3) -0.006(2) -0.008(2) -0.010(2)
C7 0.040(4) 0.048(4) 0.053(4) -0.018(3) 0.012(3) 0.008(3)
C8 0.042(4) 0.028(3) 0.052(4) 0.005(3) -0.013(3) 0.005(3)
C9 0.099(7) 0.041(4) 0.041(4) -0.013(3) -0.001(4) -0.005(4)
C10 0.072(6) 0.071(6) 0.103(7) -0.030(6) 0.021(5) -0.039(5)
N11 0.024(2) 0.031(3) 0.034(3) -0.002(2) -0.001(2) -0.004(2)
C12 0.034(3) 0.017(3) 0.037(3) 0.005(2) -0.001(2) -0.005(2)
C13 0.030(3) 0.017(3) 0.031(3) 0.000(2) 0.004(2) -0.003(2)
O14 0.026(2) 0.021(2) 0.029(2) 0.002(2) 0.005(2) 0.002(2)
C15 0.031(3) 0.022(3) 0.038(3) 0.005(2) 0.002(2) 0.004(2)
N16 0.037(3) 0.020(2) 0.042(3) 0.009(2) 0.002(2) 0.003(2)
C17 0.040(4) 0.045(4) 0.057(4) -0.013(3) -0.011(3) -0.003(3)
C18 0.033(4) 0.047(4) 0.070(5) 0.003(4) 0.015(3) -0.011(3)
C19 0.074(5) 0.030(4) 0.071(5) -0.012(4) 0.009(4) -0.003(4)
C20 0.042(4) 0.050(4) 0.065(5) 0.027(4) 0.005(3) 0.012(3)
O21 0.037(2) 0.034(2) 0.016(2) -0.001(2) 0.005(2) -0.004(2)
C22 0.083(5) 0.045(4) 0.015(3) 0.005(3) 0.007(3) 0.001(4)
C23 0.074(6) 0.101(7) 0.037(4) 0.011(4) -0.021(4) -0.001(5)
C24 0.107(8) 0.094(7) 0.039(4) 0.030(5) 0.037(5) 0.019(6)
O25 0.027(2) 0.035(2) 0.022(2) 0.006(2) 0.000(2) 0.006(2)
C26 0.019(3) 0.052(4) 0.044(4) 0.005(3) -0.002(2) 0.006(3)
C27 0.026(3) 0.078(6) 0.072(5) -0.010(4) 0.018(3) 0.002(4)
C28 0.027(3) 0.082(6) 0.050(4) 0.013(4) -0.009(3) 0.004(3)
O29 0.021(2) 0.028(2) 0.012(2) 0.0054(15) -0.0045(13) 0.003(2)
C30 0.024(3) 0.043(3) 0.018(3) 0.012(2) -0.009(2) 0.004(2)
C31 0.051(4) 0.063(5) 0.031(3) -0.005(3) -0.012(3) -0.009(4)
C32 0.046(4) 0.057(4) 0.037(4) 0.024(3) 0.002(3) 0.003(3)
O33 0.039(2) 0.051(3) 0.030(2) -0.014(2) 0.008(2) 0.001(2)
C34 0.092(7) 0.069(6) 0.062(5) -0.045(5) 0.041(5) -0.020(5)
C35 0.159(12) 0.147(12) 0.065(7) 0.001(7) 0.075(8) 0.018(9)
C36 0.152(12) 0.085(8) 0.121(10) -0.011(7) 0.059(9) 0.058(8)
O37 0.033(2) 0.034(2) 0.039(2) 0.009(2) 0.009(2) -0.006(2)
C38 0.056(5) 0.046(4) 0.085(6) 0.018(4) 0.029(4) -0.013(4)
C39 0.092(8) 0.037(5) 0.176(12) 0.022(6) 0.033(8) -0.006(5)
C40 0.055(6) 0.085(7) 0.149(10) 0.008(7) 0.046(6) -0.013(5)
O41 0.024(2) 0.045(3) 0.044(2) 0.005(2) -0.005(2) 0.008(2)
C42 0.038(5) 0.039(5) 0.056(5) -0.002(5) -0.013(4) 0.010(4)
C43 0.072(4) 0.075(4) 0.076(4) -0.001(2) 0.013(2) 0.001(2)
C44 0.061(4) 0.060(4) 0.060(4) 0.000(2) 0.007(2) 0.003(2)

loop_
_atom_site_label
_atom_site_type_symbol
_atom_site_fract_x
_atom_site_fract_y
_atom_site_fract_z
_atom_site_U_iso_or_equiv
_atom_site_thermal_displace_type
_atom_site_occupancy
_atom_site_calc_flag
_atom_site_refinement_flags
_atom_site_disorder_group
Zr1 Zr 0.26260(2) 0.96784(3) 0.117236(12) 0.0175(2) Uani 1 d . .
Zr2 Zr 0.13537(2) 0.97448(3) 0.155710(12) 0.0189(2) Uani 1 d . .
N1 N 0.2647(2) 0.7734(4) 0.09575(15) 0.0294(11) Uani 1 d . .
C2 C 0.2045(3) 0.7515(5) 0.0689(2) 0.0309(13) Uani 1 d . .
H2A H 0.1996(3) 0.6732(5) 0.0644(2) 0.037 Uiso 1 calc R .
H2B H 0.2027(3) 0.7861(5) 0.0417(2) 0.037 Uiso 1 calc R .
C3 C 0.1526(2) 0.7931(4) 0.0882(2) 0.0239(11) Uani 1 d . .
H3A H 0.1494(2) 0.7477(4) 0.1127(2) 0.029 Uiso 1 calc R .
O4 O 0.1683(2) 0.9007(3) 0.10200(10) 0.0195(7) Uani 1 d . .
C5 C 0.0903(3) 0.7951(5) 0.0586(2) 0.0356(14) Uani 1 d . .
H5A H 0.0607(3) 0.8334(5) 0.0722(2) 0.043 Uiso 1 calc R .
H5B H 0.0943(3) 0.8361(5) 0.0335(2) 0.043 Uiso 1 calc R .
N6 N 0.0661(2) 0.6876(4) 0.0461(2) 0.0374(12) Uani 1 d . .
C7 C 0.3137(3) 0.7521(6) 0.0719(2) 0.047(2) Uani 1 d . .
H7A H 0.3080(3) 0.7990(6) 0.0475(2) 0.070 Uiso 1 calc R .
H7B H 0.3117(3) 0.6770(6) 0.0629(2) 0.070 Uiso 1 calc R .
H7C H 0.3536(3) 0.7664(6) 0.0894(2) 0.070 Uiso 1 calc R .
C8 C 0.2741(3) 0.7019(5) 0.1323(2) 0.044(2) Uani 1 d . .
H8A H 0.3140(3) 0.7170(5) 0.1499(2) 0.065 Uiso 1 calc R .
H8B H 0.2728(3) 0.6270(5) 0.1232(2) 0.065 Uiso 1 calc R .
H8C H 0.2417(3) 0.7144(5) 0.1481(2) 0.065 Uiso 1 calc R .
C9 C 0.0687(4) 0.6627(6) 0.0031(2) 0.062(2) Uani 1 d . .
H9A H 0.1107(4) 0.6719(6) -0.0012(2) 0.093 Uiso 1 calc R .
H9B H 0.0415(4) 0.7113(6) -0.0154(2) 0.093 Uiso 1 calc R .
H9C H 0.0557(4) 0.5884(6) -0.0030(2) 0.093 Uiso 1 calc R .
C10 C 0.0037(4) 0.6737(8) 0.0520(3) 0.082(3) Uani 1 d . .
H10A H 0.0014(4) 0.6902(8) 0.0807(3) 0.122 Uiso 1 calc R .
H10B H -0.0092(4) 0.5994(8) 0.0457(3) 0.122 Uiso 1 calc R .
H10C H -0.0234(4) 0.7223(8) 0.0334(3) 0.122 Uiso 1 calc R .
N11 N 0.3069(2) 1.1563(4) 0.12554(15) 0.0306(11) Uani 1 d . .
C12 C 0.2550(3) 1.2280(4) 0.1084(2) 0.0303(13) Uani 1 d . .
H12A H 0.2443(3) 1.2197(4) 0.0780(2) 0.036 Uiso 1 calc R .
H12B H 0.2667(3) 1.3037(4) 0.1147(2) 0.036 Uiso 1 calc R .
C13 C 0.2000(2) 1.1991(4) 0.1277(2) 0.0263(12) Uani 1 d . .
H13A H 0.2075(2) 1.2251(4) 0.1569(2) 0.032 Uiso 1 calc R .
O14 O 0.1945(2) 1.0859(3) 0.12740(11) 0.0253(8) Uani 1 d . .
C15 C 0.1413(3) 1.2504(4) 0.1037(2) 0.0309(13) Uani 1 d . .
H15A H 0.1294(3) 1.2142(4) 0.0766(2) 0.037 Uiso 1 calc R .
H15B H 0.1080(3) 1.2393(4) 0.1192(2) 0.037 Uiso 1 calc R .
N16 N 0.1481(2) 1.3666(4) 0.0968(2) 0.0335(11) Uani 1 d . .
C17 C 0.3307(3) 1.1851(6) 0.1698(2) 0.050(2) Uani 1 d . .
H17A H 0.3650(3) 1.1379(6) 0.1812(2) 0.075 Uiso 1 calc R .
H17B H 0.2981(3) 1.1765(6) 0.1856(2) 0.075 Uiso 1 calc R .
H17C H 0.3446(3) 1.2598(6) 0.1715(2) 0.075 Uiso 1 calc R .
C18 C 0.3575(3) 1.1745(6) 0.1025(2) 0.049(2) Uani 1 d . .
H18A H 0.3920(3) 1.1274(6) 0.1136(2) 0.074 Uiso 1 calc R .
H18B H 0.3708(3) 1.2495(6) 0.1056(2) 0.074 Uiso 1 calc R .
H18C H 0.3429(3) 1.1586(6) 0.0730(2) 0.074 Uiso 1 calc R .
C19 C 0.1527(4) 1.4303(6) 0.1342(3) 0.059(2) Uani 1 d . .
H19A H 0.1879(4) 1.4060(6) 0.1548(3) 0.088 Uiso 1 calc R .
H19B H 0.1153(4) 1.4218(6) 0.1454(3) 0.088 Uiso 1 calc R .
H19C H 0.1581(4) 1.5060(6) 0.1277(3) 0.088 Uiso 1 calc R .
C20 C 0.0950(3) 1.4039(6) 0.0660(2) 0.053(2) Uani 1 d . .
H20A H 0.0916(3) 1.3612(6) 0.0407(2) 0.080 Uiso 1 calc R .
H20B H 0.1005(3) 1.4796(6) 0.0597(2) 0.080 Uiso 1 calc R .
H20C H 0.0577(3) 1.3955(6) 0.0773(2) 0.080 Uiso 1 calc R .
O21 O 0.2616(2) 0.9958(3) 0.05819(11) 0.0292(9) Uani 1 d . .
C22 C 0.2382(4) 1.0035(6) 0.0150(2) 0.048(2) Uani 1 d . .
H22A H 0.2331(4) 0.9285(6) 0.0041(2) 0.058 Uiso 1 calc R .
C23 C 0.1762(4) 1.0551(8) 0.0059(2) 0.075(3) Uani 1 d . .
H23A H 0.1485(4) 1.0163(8) 0.0204(2) 0.112 Uiso 1 calc R .
H23B H 0.1601(4) 1.0529(8) -0.0240(2) 0.112 Uiso 1 calc R .
H23C H 0.1796(4) 1.1299(8) 0.0152(2) 0.112 Uiso 1 calc R .
C24 C 0.2845(5) 1.0587(8) -0.0064(2) 0.077(3) Uani 1 d . .
H24A H 0.3239(5) 1.0217(8) 0.0007(2) 0.115 Uiso 1 calc R .
H24B H 0.2894(5) 1.1336(8) 0.0027(2) 0.115 Uiso 1 calc R .
H24C H 0.2699(5) 1.0564(8) -0.0365(2) 0.115 Uiso 1 calc R .
O25 O 0.3497(2) 0.9368(3) 0.14129(11) 0.0286(9) Uani 1 d . .
C26 C 0.4092(3) 0.8933(6) 0.1560(2) 0.0393(15) Uani 1 d . .
H26A H 0.4047(3) 0.8142(6) 0.1594(2) 0.047 Uiso 1 calc R .
C27 C 0.4503(3) 0.9109(7) 0.1235(3) 0.058(2) Uani 1 d . .
H27A H 0.4301(3) 0.8808(7) 0.0968(3) 0.086 Uiso 1 calc R .
H27B H 0.4897(3) 0.8752(7) 0.1328(3) 0.086 Uiso 1 calc R .
H27C H 0.4569(3) 0.9880(7) 0.1203(3) 0.086 Uiso 1 calc R .
C28 C 0.4391(3) 0.9390(7) 0.1977(2) 0.055(2) Uani 1 d . .
H28A H 0.4125(3) 0.9270(7) 0.2177(2) 0.082 Uiso 1 calc R .
H28B H 0.4457(3) 1.0162(7) 0.1950(2) 0.082 Uiso 1 calc R .
H28C H 0.4785(3) 0.9035(7) 0.2074(2) 0.082 Uiso 1 calc R .
O29 O 0.2360(2) 0.9229(3) 0.17583(10) 0.0215(8) Uani 1 d . .
C30 C 0.2711(3) 0.8885(5) 0.2150(2) 0.0303(13) Uani 1 d . .
H30A H 0.3084(3) 0.8507(5) 0.2098(2) 0.036 Uiso 1 calc R .
C31 C 0.2914(3) 0.9838(6) 0.2433(2) 0.051(2) Uani 1 d . .
H31A H 0.3148(3) 1.0338(6) 0.2294(2) 0.076 Uiso 1 calc R .
H31B H 0.3172(3) 0.9585(6) 0.2690(2) 0.076 Uiso 1 calc R .
H31C H 0.2554(3) 1.0204(6) 0.2495(2) 0.076 Uiso 1 calc R .
C32 C 0.2348(3) 0.8107(6) 0.2364(2) 0.047(2) Uani 1 d . .
H32A H 0.2217(3) 0.7495(6) 0.2182(2) 0.071 Uiso 1 calc R .
H32B H 0.1987(3) 0.8473(6) 0.2427(2) 0.071 Uiso 1 calc R .
H32C H 0.2605(3) 0.7853(6) 0.2622(2) 0.071 Uiso 1 calc R .
O33 O 0.1398(2) 1.0629(4) 0.20552(13) 0.0399(10) Uani 1 d . .
C34 C 0.1226(4) 1.1211(7) 0.2384(3) 0.071(3) Uani 1 d . .
H34A H 0.1601(4) 1.1602(7) 0.2524(3) 0.085 Uiso 1 calc R .
C35 C 0.1054(6) 1.0506(11) 0.2698(3) 0.117(5) Uani 1 d . .
H35A H 0.1382(6) 0.9987(11) 0.2790(3) 0.175 Uiso 1 calc R .
H35B H 0.0677(6) 1.0123(11) 0.2580(3) 0.175 Uiso 1 calc R .
H35C H 0.0989(6) 1.0936(11) 0.2935(3) 0.175 Uiso 1 calc R .
C36 C 0.0767(6) 1.2068(9) 0.2207(4) 0.115(5) Uani 1 d . .
H36A H 0.0928(6) 1.2490(9) 0.2001(4) 0.173 Uiso 1 calc R .
H36B H 0.0693(6) 1.2540(9) 0.2431(4) 0.173 Uiso 1 calc R .
H36C H 0.0382(6) 1.1727(9) 0.2076(4) 0.173 Uiso 1 calc R .
O37 O 0.1033(2) 0.8379(3) 0.17298(13) 0.0347(9) Uani 1 d . .
C38 C 0.0721(4) 0.7670(6) 0.1955(3) 0.060(2) Uani 1 d . .
H38A H 0.0892(4) 0.7786(6) 0.2256(3) 0.072 Uiso 1 calc R .
C39 C 0.0836(5) 0.6534(7) 0.1861(4) 0.101(4) Uani 1 d . .
H39A H 0.1278(5) 0.6403(7) 0.1911(4) 0.151 Uiso 1 calc R .
H39B H 0.0660(5) 0.6383(7) 0.1571(4) 0.151 Uiso 1 calc R .
H39C H 0.0648(5) 0.6065(7) 0.2040(4) 0.151 Uiso 1 calc R .
C40 C 0.0056(4) 0.7941(8) 0.1887(4) 0.093(3) Uani 1 d . .
H40A H 0.0008(4) 0.8699(8) 0.1953(4) 0.139 Uiso 1 calc R .
H40B H -0.0144(4) 0.7493(8) 0.2066(4) 0.139 Uiso 1 calc R .
H40C H -0.0132(4) 0.7810(8) 0.1597(4) 0.139 Uiso 1 calc R .
O41 O 0.0581(2) 1.0285(3) 0.12285(14) 0.0392(10) Uani 1 d D .
C42 C 0.0025(4) 1.0762(10) 0.1016(3) 0.047(3) Uani 0.55 d PDU 1
H42A H 0.0023(4) 1.1552(10) 0.1069(3) 0.057 Uiso 0.55 calc PR 1
C43 C -0.0510(7) 1.0212(15) 0.1158(5) 0.074(4) Uani 0.55 d PDU 1
H43A H -0.0488(7) 1.0349(15) 0.1454(5) 0.112 Uiso 0.55 calc PR 1
H43B H -0.0490(7) 0.9437(15) 0.1111(5) 0.112 Uiso 0.55 calc PR 1
H43C H -0.0895(7) 1.0495(15) 0.1001(5) 0.112 Uiso 0.55 calc PR 1
C44 C -0.0025(9) 1.0526(14) 0.0553(4) 0.061(4) Uani 0.55 d PDU 1
H44A H 0.0314(9) 1.0873(14) 0.0454(4) 0.091 Uiso 0.55 calc PR 1
H44B H -0.0414(9) 1.0805(14) 0.0400(4) 0.091 Uiso 0.55 calc PR 1
H44C H -0.0008(9) 0.9749(14) 0.0511(4) 0.091 Uiso 0.55 calc PR 1
C42' C -0.0024(5) 1.0222(14) 0.1000(4) 0.051(3) Uiso 0.45 d PDU 2
H42B H -0.0151(5) 0.9458(14) 0.0946(4) 0.062 Uiso 0.45 calc PR 2
C43' C -0.0440(9) 1.0786(17) 0.1245(6) 0.072(4) Uiso 0.45 d PDU 2
H43D H -0.0424(9) 1.0413(17) 0.1509(6) 0.107 Uiso 0.45 calc PR 2
H43E H -0.0860(9) 1.0780(17) 0.1087(6) 0.107 Uiso 0.45 calc PR 2
H43F H -0.0303(9) 1.1529(17) 0.1299(6) 0.107 Uiso 0.45 calc PR 2
C44' C -0.0081(12) 1.0838(18) 0.0600(5) 0.069(5) Uiso 0.45 d PDU 2
H44D H 0.0181(12) 1.0508(18) 0.0428(5) 0.104 Uiso 0.45 calc PR 2
H44E H 0.0047(12) 1.1583(18) 0.0660(5) 0.104 Uiso 0.45 calc PR 2
H44F H -0.0507(12) 1.0824(18) 0.0452(5) 0.104 Uiso 0.45 calc PR 2

loop_
_atom_type_symbol
_atom_type_description
_atom_type_scat_dispersion_real
_atom_type_scat_dispersion_imag
_atom_type_scat_source
C C 0.0181 0.0091 'International Tables Vol C Tables 4.2.6.8 and 6.1.1.4'
H H 0.0000 0.0000 'International Tables Vol C Tables 4.2.6.8 and 6.1.1.4'
N N 0.0311 0.0180 'International Tables Vol C Tables 4.2.6.8 and 6.1.1.4'
O O 0.0492 0.0322 'International Tables Vol C Tables 4.2.6.8 and 6.1.1.4'
Zr Zr -0.1862 2.2449 'International Tables Vol C Tables 4.2.6.8 and 6.1.1.4'

loop_
_geom_angle_atom_site_label_1
_geom_angle_atom_site_label_2
_geom_angle_atom_site_label_3
_geom_angle
O21 Zr1 O25 104.5(2)
O21 Zr1 O14 99.0(2)
O25 Zr1 O14 136.35(15)
O21 Zr1 O29 163.24(15)
O25 Zr1 O29 90.54(14)
O14 Zr1 O29 73.96(13)
O21 Zr1 O4 90.84(14)
O25 Zr1 O4 145.39(15)
O14 Zr1 O4 68.54(13)
O29 Zr1 O4 72.47(12)
O21 Zr1 N1 83.7(2)
O25 Zr1 N1 81.7(2)
O14 Zr1 N1 137.65(14)
O29 Zr1 N1 91.38(15)
O4 Zr1 N1 69.16(14)
O21 Zr1 N11 82.7(2)
O25 Zr1 N11 78.9(2)
O14 Zr1 N11 68.19(14)
O29 Zr1 N11 107.83(15)
O4 Zr1 N11 134.52(14)
N1 Zr1 N11 152.7(2)
O21 Zr1 Zr2 121.62(12)
O25 Zr1 Zr2 133.84(11)
O14 Zr1 Zr2 41.90(10)
O29 Zr1 Zr2 43.66(9)
O4 Zr1 Zr2 42.06(8)
N1 Zr1 Zr2 101.16(11)
N11 Zr1 Zr2 106.16(11)
O33 Zr2 O41 99.5(2)
O33 Zr2 O37 101.9(2)
O41 Zr2 O37 97.3(2)
O33 Zr2 O14 93.5(2)
O41 Zr2 O14 94.7(2)
O37 Zr2 O14 158.6(2)
O33 Zr2 O4 156.8(2)
O41 Zr2 O4 95.3(2)
O37 Zr2 O4 93.8(2)
O14 Zr2 O4 67.44(13)
O33 Zr2 O29 91.6(2)
O41 Zr2 O29 162.5(2)
O37 Zr2 O29 93.65(15)
O14 Zr2 O29 70.98(12)
O4 Zr2 O29 70.28(12)
O33 Zr2 Zr1 115.10(13)
O41 Zr2 Zr1 121.30(13)
O37 Zr2 Zr1 118.19(12)
O14 Zr2 Zr1 40.73(9)
O4 Zr2 Zr1 41.77(9)
O29 Zr2 Zr1 41.19(8)
C8 N1 C2 110.1(5)
C8 N1 C7 108.6(5)
C2 N1 C7 109.0(5)
C8 N1 Zr1 110.9(4)
C2 N1 Zr1 106.3(3)
C7 N1 Zr1 111.9(4)
N1 C2 C3 111.3(4)
O4 C3 C2 107.1(4)
O4 C3 C5 108.7(4)
C2 C3 C5 114.2(5)
C3 O4 Zr1 125.6(3)
C3 O4 Zr2 122.4(3)
Zr1 O4 Zr2 96.17(12)
N6 C5 C3 113.6(5)
C10 N6 C9 108.8(6)
C10 N6 C5 112.4(6)
C9 N6 C5 112.4(5)
C12 N11 C17 109.2(5)
C12 N11 C18 108.9(5)
C17 N11 C18 107.4(5)
C12 N11 Zr1 104.9(3)
C17 N11 Zr1 112.6(4)
C18 N11 Zr1 113.7(4)
N11 C12 C13 109.2(4)
O14 C13 C12 108.0(4)
O14 C13 C15 110.3(4)
C12 C13 C15 111.2(5)
C13 O14 Zr1 127.5(3)
C13 O14 Zr2 132.4(3)
Zr1 O14 Zr2 97.36(14)
N16 C15 C13 112.7(5)
C19 N16 C20 109.0(6)
C19 N16 C15 113.4(5)
C20 N16 C15 108.7(5)
C22 O21 Zr1 158.6(4)
O21 C22 C23 112.1(6)
O21 C22 C24 110.0(6)
C23 C22 C24 113.1(7)
C26 O25 Zr1 168.7(4)
O25 C26 C28 112.4(5)
O25 C26 C27 110.2(5)
C28 C26 C27 110.9(6)
C30 O29 Zr1 132.1(3)
C30 O29 Zr2 132.2(3)
Zr1 O29 Zr2 95.15(12)
O29 C30 C32 111.1(5)
O29 C30 C31 111.2(5)
C32 C30 C31 109.6(5)
C34 O33 Zr2 161.7(5)
O33 C34 C35 112.3(8)
O33 C34 C36 109.2(7)
C35 C34 C36 116.4(9)
C38 O37 Zr2 158.4(5)
O37 C38 C39 111.3(7)
O37 C38 C40 110.6(7)
C39 C38 C40 113.1(8)
C42' O41 Zr2 156.5(8)
C42 O41 Zr2 174.6(6)
O41 C42 C43 108.6(10)
O41 C42 C44 107.2(10)
C43 C42 C44 107.8(11)
O41 C42' C44' 110.2(14)
O41 C42' C43' 108.1(12)
C44' C42' C43' 105.9(13)

loop_
_geom_bond_atom_site_label_1
_geom_bond_atom_site_label_2
_geom_bond_distance
Zr1 O21 1.951(4)
Zr1 O25 1.967(4)
Zr1 O14 2.165(4)
Zr1 O29 2.176(3)
Zr1 O4 2.204(3)
Zr1 N1 2.502(4)
Zr1 N11 2.516(5)
Zr1 Zr2 3.2900(6)
Zr2 O33 1.943(4)
Zr2 O41 1.946(4)
Zr2 O37 1.953(4)
Zr2 O14 2.216(4)
Zr2 O4 2.217(3)
Zr2 O29 2.280(3)
N1 C8 1.465(8)
N1 C2 1.467(7)
N1 C7 1.473(8)
C2 C3 1.498(8)
C3 O4 1.423(6)
C3 C5 1.519(7)
C5 N6 1.459(7)
N6 C10 1.436(10)
N6 C9 1.449(8)
N11 C12 1.470(7)
N11 C17 1.478(8)
N11 C18 1.480(8)
C12 C13 1.512(8)
C13 O14 1.402(6)
C13 C15 1.516(7)
C15 N16 1.463(7)
N16 C19 1.437(9)
N16 C20 1.462(8)
O21 C22 1.404(7)
C22 C23 1.485(11)
C22 C24 1.508(11)
O25 C26 1.415(6)
C26 C28 1.503(9)
C26 C27 1.537(9)
O29 C30 1.423(6)
C30 C32 1.506(8)
C30 C31 1.507(9)
O33 C34 1.403(8)
C34 C35 1.448(13)
C34 C36 1.500(13)
O37 C38 1.405(8)
C38 C39 1.468(12)
C38 C40 1.478(11)
O41 C42' 1.400(9)
O41 C42 1.415(8)
C42 C43 1.511(9)
C42 C44 1.519(9)
C42' C44' 1.494(10)
C42' C43' 1.499(9)
